data_4509891
loop_
_publ_author_name
'Liu, Zun-qi'
'Kubo, Kazuya'
'Noro, Shin-ichiro'
'Akutagawa, Tomoyuki'
'Nakamura, Takayoshi'

_publ_section_title
;
 Design of Crystalline Spaces for Molecular Rotations in Crystals
;
_journal_issue 2
_journal_name_full 'Crystal Growth &amp; Design'
_journal_page_first 537
_journal_paper_doi 10.1021/cg4013262
_journal_volume 14
_journal_year 2014
_chemical_formula_sum 'C16.5 H17 N0.5 Ni0.5 O3 S5'
_chemical_formula_weight 459.96
_chemical_name_systematic
;
 ?
;
_space_group_IT_number 15
_symmetry_cell_setting monoclinic
_symmetry_space_group_name_Hall '-C 2yc'
_symmetry_space_group_name_H-M 'C 1 2/c 1'
_atom_sites_solution_hydrogens geom
_atom_sites_solution_primary direct
_atom_sites_solution_secondary difmap
_audit_creation_method SHELXL-97
_cell_angle_alpha 90.00
_cell_angle_beta 131.7874(11)
_cell_angle_gamma 90.00
_cell_formula_units_Z 8
_cell_length_a 29.1206(15)
_cell_length_b 9.0225(4)
_cell_length_c 20.0291(11)
_cell_measurement_temperature 173(2)
_cell_volume 3923.8(3)
_computing_molecular_graphics 'Yadokari-XG 2009 (Wakita Nemoto et al., 2009)'
_computing_publication_material 'Yadokari-XG 2009 (Wakita,Nemoto et al., 2009)'
_computing_structure_refinement 'SHELXL-97 (Sheldrick, 1997)'
_computing_structure_solution 'SHELXS-97 (Sheldrick, 1990)'
_diffrn_ambient_temperature 173(2)
_diffrn_measured_fraction_theta_full 0.997
_diffrn_measured_fraction_theta_max 0.997
_diffrn_radiation_monochromator graphite
_diffrn_radiation_source 'fine-focus sealed tube'
_diffrn_radiation_type MoK\a
_diffrn_radiation_wavelength 0.71075
_diffrn_reflns_av_R_equivalents 0.0251
_diffrn_reflns_av_sigmaI/netI 0.0213
_diffrn_reflns_limit_h_max 37
_diffrn_reflns_limit_h_min -37
_diffrn_reflns_limit_k_max 11
_diffrn_reflns_limit_k_min -10
_diffrn_reflns_limit_l_max 25
_diffrn_reflns_limit_l_min -25
_diffrn_reflns_number 18457
_diffrn_reflns_theta_full 27.44
_diffrn_reflns_theta_max 27.44
_diffrn_reflns_theta_min 3.09
_exptl_absorpt_coefficient_mu 1.071
_exptl_absorpt_correction_T_max 0.9005
_exptl_absorpt_correction_T_min 0.6740
_exptl_crystal_density_diffrn 1.557
_exptl_crystal_density_method 'not measured'
_exptl_crystal_F_000 1900
_exptl_crystal_size_max 0.40
_exptl_crystal_size_mid 0.20
_exptl_crystal_size_min 0.10
_refine_diff_density_max 0.960
_refine_diff_density_min -0.291
_refine_diff_density_rms 0.115
_refine_ls_extinction_method none
_refine_ls_goodness_of_fit_ref 1.159
_refine_ls_hydrogen_treatment mixed
_refine_ls_matrix_type full
_refine_ls_number_parameters 236
_refine_ls_number_reflns 4473
_refine_ls_number_restraints 0
_refine_ls_restrained_S_all 1.159
_refine_ls_R_factor_all 0.0347
_refine_ls_R_factor_gt 0.0329
_refine_ls_shift/su_max 0.001
_refine_ls_shift/su_mean 0.000
_refine_ls_structure_factor_coef Fsqd
_refine_ls_weighting_details 'calc w=1/[\s^2^(Fo^2^)+(0.0466P)^2^+1.6414P] where P=(Fo^2^+2Fc^2^)/3'
_refine_ls_weighting_scheme calc
_refine_ls_wR_factor_gt 0.0790
_refine_ls_wR_factor_ref 0.0801
_reflns_number_gt 4158
_reflns_number_total 4473
_reflns_threshold_expression >2sigma(I)
_cod_data_source_file cg4013262_si_002.cif
_cod_data_source_block 4meani
_cod_original_sg_symbol_H-M 'C 2/c'
_cod_original_formula_sum 'C16.50 H17 N0.50 Ni0.50 O3 S5'
_cod_database_code 4509891

loop_
_symmetry_equiv_pos_as_xyz
'x, y, z'
'-x, y, -z+1/2'
'x+1/2, y+1/2, z'
'-x+1/2, y+1/2, -z+1/2'
'-x, -y, -z'
'x, -y, z-1/2'
'-x+1/2, -y+1/2, -z'
'x+1/2, -y+1/2, z-1/2'

loop_
_atom_site_label
_atom_site_type_symbol
_atom_site_fract_x
_atom_site_fract_y
_atom_site_fract_z
_atom_site_U_iso_or_equiv
_atom_site_adp_type
_atom_site_occupancy
_atom_site_symmetry_multiplicity
_atom_site_calc_flag
_atom_site_refinement_flags
S1 S 0.312581(18) -0.13218(5) 0.89184(3) 0.04278(12) Uani 1 1 d .
S2 S 0.217804(15) 0.04208(4) 0.72572(2) 0.03047(10) Uani 1 1 d .
S3 S 0.085229(15) 0.10626(4) 0.55459(2) 0.02835(10) Uani 1 1 d .
S4 S -0.044041(16) 0.15132(4) 0.38861(2) 0.02997(10) Uani 1 1 d .
S5 S -0.179076(17) 0.19996(4) 0.22629(3) 0.03467(10) Uani 1 1 d .
O1 O -0.01995(5) -0.34385(12) 0.36295(7) 0.0314(2) Uani 1 1 d .
O2 O 0.10202(5) -0.32048(12) 0.43103(7) 0.0304(2) Uani 1 1 d .
O3 O 0.12243(5) -0.32786(12) 0.32210(7) 0.0306(2) Uani 1 1 d .
C1 C 0.0000 0.4132(2) 0.2500 0.0260(4) Uani 1 2 d S
C2 C 0.05387(7) 0.33877(17) 0.31629(10) 0.0318(3) Uani 1 1 d .
H1 H 0.0906 0.3919 0.3615 0.038 Uiso 1 1 calc R
C3 C 0.05360(7) 0.18421(17) 0.31590(11) 0.0352(3) Uani 1 1 d .
H2 H 0.0905 0.1317 0.3612 0.042 Uiso 1 1 calc R
C4 C 0.0000 0.1063(2) 0.2500 0.0323(4) Uani 1 2 d S
C5 C 0.0000 -0.0613(3) 0.2500 0.0508(7) Uani 1 2 d S
H3 H 0.0151 -0.0975 0.2216 0.076 Uiso 0.50 1 calc PR
H4 H -0.0420 -0.0975 0.2166 0.076 Uiso 0.50 1 calc PR
H5 H 0.0269 -0.0975 0.3118 0.076 Uiso 0.50 1 calc PR
C6 C 0.03205(8) -0.40402(17) 0.44746(10) 0.0329(3) Uani 1 1 d .
H6 H 0.0402 -0.5062 0.4397 0.039 Uiso 1 1 calc R
H7 H 0.0241 -0.4072 0.4884 0.039 Uiso 1 1 calc R
C7 C 0.08636(7) -0.30649(18) 0.48562(10) 0.0322(3) Uani 1 1 d .
H8 H 0.0761 -0.2021 0.4862 0.039 Uiso 1 1 calc R
H9 H 0.1218 -0.3365 0.5480 0.039 Uiso 1 1 calc R
C8 C 0.14515(7) -0.22168(16) 0.44885(10) 0.0296(3) Uani 1 1 d .
C9 C 0.17675(7) -0.12064(19) 0.51877(11) 0.0367(3) Uani 1 1 d .
H10 H 0.1700 -0.1186 0.5591 0.044 Uiso 1 1 calc R
C10 C 0.21840(8) -0.0219(2) 0.53031(12) 0.0427(4) Uani 1 1 d .
H11 H 0.2390 0.0488 0.5774 0.051 Uiso 1 1 calc R
C11 C 0.22973(8) -0.0265(2) 0.47383(12) 0.0412(4) Uani 1 1 d .
H12 H 0.2586 0.0399 0.4824 0.049 Uiso 1 1 calc R
C12 C 0.19872(8) -0.12908(18) 0.40383(11) 0.0357(3) Uani 1 1 d .
H13 H 0.2068 -0.1328 0.3651 0.043 Uiso 1 1 calc R
C13 C 0.15623(7) -0.22544(16) 0.39056(9) 0.0288(3) Uani 1 1 d .
C14 C 0.12736(8) -0.32006(19) 0.25524(10) 0.0349(3) Uani 1 1 d .
H14 H 0.1681 -0.3573 0.2802 0.042 Uiso 1 1 calc R
H15 H 0.1232 -0.2160 0.2361 0.042 Uiso 1 1 calc R
C15 C 0.07699(7) -0.41343(18) 0.17640(10) 0.0338(3) Uani 1 1 d .
H16 H 0.0822 -0.4199 0.1324 0.041 Uiso 1 1 calc R
H17 H 0.0782 -0.5149 0.1963 0.041 Uiso 1 1 calc R
C16 C 0.24028(7) -0.09813(17) 0.80193(10) 0.0318(3) Uani 1 1 d .
C17 C 0.13831(6) 0.00774(15) 0.65188(9) 0.0260(3) Uani 1 1 d .
C18 C -0.12029(6) 0.10544(16) 0.32489(9) 0.0270(3) Uani 1 1 d .
Ni1 Ni 0.0000 0.0000 0.5000 0.02412(8) Uani 1 2 d S
N1 N 0.0000 0.57645(18) 0.2500 0.0273(3) Uani 1 2 d S
H1A H -0.0318 0.6101 0.1938 0.041 Uiso 0.50 1 calc PR
H1B H 0.0362 0.6101 0.2679 0.041 Uiso 0.50 1 calc PR
H1C H -0.0044 0.6101 0.2883 0.041 Uiso 0.50 1 calc PR

loop_
_atom_site_aniso_label
_atom_site_aniso_U_11
_atom_site_aniso_U_22
_atom_site_aniso_U_33
_atom_site_aniso_U_23
_atom_site_aniso_U_13
_atom_site_aniso_U_12
S1 0.02173(18) 0.0406(2) 0.0390(2) 0.00043(17) 0.00895(17) 0.00454(16)
S2 0.01943(17) 0.0344(2) 0.03002(18) -0.00269(15) 0.01332(15) -0.00185(14)
S3 0.02002(16) 0.02964(19) 0.02924(18) 0.00170(13) 0.01384(15) -0.00185(13)
S4 0.02130(17) 0.0319(2) 0.03112(18) 0.00416(14) 0.01515(15) -0.00096(14)
S5 0.02466(18) 0.0317(2) 0.03311(19) 0.00554(15) 0.01317(16) 0.00257(15)
O1 0.0364(5) 0.0318(5) 0.0287(5) 0.0058(4) 0.0227(5) 0.0000(5)
O2 0.0372(6) 0.0300(5) 0.0288(5) -0.0042(4) 0.0240(5) -0.0026(4)
O3 0.0389(6) 0.0293(5) 0.0290(5) -0.0049(4) 0.0249(5) -0.0053(5)
C1 0.0350(10) 0.0186(8) 0.0284(9) 0.000 0.0228(9) 0.000
C2 0.0309(7) 0.0247(7) 0.0312(7) -0.0018(6) 0.0171(6) -0.0023(6)
C3 0.0321(7) 0.0253(7) 0.0363(8) 0.0035(6) 0.0179(7) 0.0042(6)
C4 0.0376(11) 0.0203(9) 0.0384(11) 0.000 0.0250(10) 0.000
C5 0.0513(15) 0.0194(10) 0.0630(17) 0.000 0.0303(14) 0.000
C6 0.0424(8) 0.0318(7) 0.0273(7) 0.0049(6) 0.0244(7) 0.0011(7)
C7 0.0402(8) 0.0345(8) 0.0263(7) -0.0002(6) 0.0240(7) 0.0004(7)
C8 0.0299(7) 0.0276(7) 0.0294(7) -0.0009(6) 0.0190(6) 0.0023(6)
C9 0.0341(8) 0.0398(8) 0.0342(8) -0.0095(7) 0.0220(7) -0.0013(7)
C10 0.0368(9) 0.0395(9) 0.0406(9) -0.0151(7) 0.0212(8) -0.0067(7)
C11 0.0365(8) 0.0367(8) 0.0430(9) -0.0057(7) 0.0235(8) -0.0077(7)
C12 0.0364(8) 0.0347(8) 0.0353(8) 0.0000(6) 0.0236(7) -0.0023(7)
C13 0.0304(7) 0.0252(6) 0.0268(6) -0.0007(5) 0.0173(6) 0.0017(6)
C14 0.0388(8) 0.0413(8) 0.0319(7) -0.0045(6) 0.0267(7) -0.0048(7)
C15 0.0398(8) 0.0354(8) 0.0336(7) -0.0044(6) 0.0276(7) 0.0011(7)
C16 0.0237(7) 0.0298(7) 0.0330(7) -0.0040(6) 0.0152(6) 0.0018(6)
C17 0.0181(6) 0.0288(7) 0.0256(6) -0.0026(5) 0.0122(5) -0.0002(5)
C18 0.0199(6) 0.0284(7) 0.0258(6) -0.0001(5) 0.0124(5) 0.0020(5)
Ni1 0.01752(13) 0.02524(14) 0.02603(14) 0.00003(9) 0.01303(11) -0.00023(9)
N1 0.0363(9) 0.0197(8) 0.0286(8) 0.000 0.0227(7) 0.000

loop_
_atom_type_symbol
_atom_type_description
_atom_type_scat_dispersion_real
_atom_type_scat_dispersion_imag
_atom_type_scat_source
C C 0.0033 0.0016 'International Tables Vol C Tables 4.2.6.8 and 6.1.1.4'
H H 0.0000 0.0000 'International Tables Vol C Tables 4.2.6.8 and 6.1.1.4'
N N 0.0061 0.0033 'International Tables Vol C Tables 4.2.6.8 and 6.1.1.4'
O O 0.0106 0.0060 'International Tables Vol C Tables 4.2.6.8 and 6.1.1.4'
S S 0.1246 0.1234 'International Tables Vol C Tables 4.2.6.8 and 6.1.1.4'
Ni Ni 0.3393 1.1124 'International Tables Vol C Tables 4.2.6.8 and 6.1.1.4'

loop_
_geom_angle_atom_site_label_1
_geom_angle_atom_site_label_2
_geom_angle_atom_site_label_3
_geom_angle
_geom_angle_site_symmetry_1
_geom_angle_site_symmetry_3
C16 S2 C17 97.17(7) . .
C17 S3 Ni1 101.90(5) . .
C18 S4 Ni1 101.46(5) . .
C16 S5 C18 97.47(7) 5_556 .
C15 O1 C6 114.39(11) 2 .
C8 O2 C7 116.13(11) . .
C13 O3 C14 116.36(11) . .
C2 C1 C2 121.67(19) 2 .
C2 C1 N1 119.16(9) 2 .
C2 C1 N1 119.16(9) . .
C1 C2 C3 118.91(15) . .
C4 C3 C2 120.68(15) . .
C3 C4 C3 119.2(2) 2 .
C3 C4 C5 120.42(10) 2 .
C3 C4 C5 120.42(10) . .
O1 C6 C7 107.84(12) . .
O2 C7 C6 108.71(12) . .
O2 C8 C9 124.31(14) . .
O2 C8 C13 116.33(12) . .
C9 C8 C13 119.36(14) . .
C8 C9 C10 120.42(15) . .
C11 C10 C9 120.25(15) . .
C10 C11 C12 119.81(16) . .
C13 C12 C11 120.39(15) . .
O3 C13 C12 124.43(13) . .
O3 C13 C8 115.82(13) . .
C12 C13 C8 119.75(14) . .
O3 C14 C15 108.45(12) . .
O1 C15 C14 107.19(12) 2 .
S1 C16 S5 123.04(10) . 5_556
S1 C16 S2 123.64(10) . .
S5 C16 S2 113.32(8) 5_556 .
C18 C17 S3 120.90(11) 5_556 .
C18 C17 S2 115.85(11) 5_556 .
S3 C17 S2 123.24(9) . .
C17 C18 S4 121.83(11) 5_556 .
C17 C18 S5 116.18(11) 5_556 .
S4 C18 S5 121.98(9) . .
S3 Ni1 S3 179.999(17) 5_556 .
S3 Ni1 S4 93.821(13) 5_556 .
S3 Ni1 S4 86.180(13) . .
S3 Ni1 S4 86.178(13) 5_556 5_556
S3 Ni1 S4 93.822(13) . 5_556
S4 Ni1 S4 179.998(15) . 5_556

loop_
_geom_bond_atom_site_label_1
_geom_bond_atom_site_label_2
_geom_bond_distance
_geom_bond_site_symmetry_2
S1 C16 1.6484(15) .
S2 C16 1.7399(17) .
S2 C17 1.7548(14) .
S3 C17 1.7212(15) .
S3 Ni1 2.1582(4) .
S4 C18 1.7187(14) .
S4 Ni1 2.1617(4) .
S5 C16 1.7314(16) 5_556
S5 C18 1.7471(14) .
O1 C15 1.4247(19) 2
O1 C6 1.4272(18) .
O2 C8 1.3792(18) .
O2 C7 1.4435(17) .
O3 C13 1.3800(17) .
O3 C14 1.4406(17) .
C1 C2 1.3779(18) 2
C1 C2 1.3779(18) .
C1 N1 1.473(2) .
C2 C3 1.395(2) .
C3 C4 1.3881(19) .
C4 C3 1.3881(19) 2
C4 C5 1.513(3) .
C6 C7 1.499(2) .
C8 C9 1.386(2) .
C8 C13 1.404(2) .
C9 C10 1.394(3) .
C10 C11 1.374(3) .
C11 C12 1.397(2) .
C12 C13 1.385(2) .
C14 C15 1.506(2) .
C15 O1 1.4247(19) 2
C16 S5 1.7314(16) 5_556
C17 C18 1.364(2) 5_556
C18 C17 1.364(2) 5_556
Ni1 S3 2.1582(4) 5_556
Ni1 S4 2.1617(4) 5_556

loop_
_geom_torsion_atom_site_label_1
_geom_torsion_atom_site_label_2
_geom_torsion_atom_site_label_3
_geom_torsion_atom_site_label_4
_geom_torsion
_geom_torsion_site_symmetry_1
_geom_torsion_site_symmetry_4
C2 C1 C2 C3 0.05(11) 2 .
N1 C1 C2 C3 -179.95(11) . .
C1 C2 C3 C4 -0.1(2) . .
C2 C3 C4 C3 0.05(11) . 2
C2 C3 C4 C5 -179.95(11) . .
C15 O1 C6 C7 -172.17(12) 2 .
C8 O2 C7 C6 170.70(12) . .
O1 C6 C7 O2 -67.68(15) . .
C7 O2 C8 C9 5.2(2) . .
C7 O2 C8 C13 -174.15(13) . .
O2 C8 C9 C10 -178.21(15) . .
C13 C8 C9 C10 1.1(2) . .
C8 C9 C10 C11 -1.7(3) . .
C9 C10 C11 C12 0.9(3) . .
C10 C11 C12 C13 0.5(3) . .
C14 O3 C13 C12 -7.4(2) . .
C14 O3 C13 C8 172.23(13) . .
C11 C12 C13 O3 178.41(15) . .
C11 C12 C13 C8 -1.2(2) . .
O2 C8 C13 O3 0.09(19) . .
C9 C8 C13 O3 -179.26(13) . .
O2 C8 C13 C12 179.70(13) . .
C9 C8 C13 C12 0.4(2) . .
C13 O3 C14 C15 -166.78(13) . .
O3 C14 C15 O1 66.62(16) . 2
C17 S2 C16 S1 179.14(10) . .
C17 S2 C16 S5 -0.45(10) . 5_556
Ni1 S3 C17 C18 0.07(13) . 5_556
Ni1 S3 C17 S2 178.83(8) . .
C16 S2 C17 C18 0.76(13) . 5_556
C16 S2 C17 S3 -178.06(9) . .
Ni1 S4 C18 C17 -3.36(13) . 5_556
Ni1 S4 C18 S5 177.18(8) . .
C16 S5 C18 C17 -0.43(13) 5_556 5_556
C16 S5 C18 S4 179.06(9) 5_556 .
C17 S3 Ni1 S3 24(11) . 5_556
C17 S3 Ni1 S4 -178.42(5) . .
C17 S3 Ni1 S4 1.58(5) . 5_556
C18 S4 Ni1 S3 2.50(5) . 5_556
C18 S4 Ni1 S3 -177.50(5) . .
C18 S4 Ni1 S4 -14(4) . 5_556
